data_4517259
loop_
_publ_author_name
'Adam Duong'
'Sanil Rajak'
'Alexandre A. Tremblay'
'Thierry Maris'
'James D. Wuest'

_publ_contact_author_email thierry.maris@umontreal.ca
_publ_contact_author_id_orcid 0000-0001-9731-4046
_publ_contact_author_name 'Thierry Maris'
_publ_contact_author_phone '514 340 4711 2579'
_publ_section_title
;
 Molecular Organization in Crystals of Bis(diaminotriazinyl)- Substituted
 Derivatives of Benzene, Pyridine, and Pyrazine
;
_journal_name_full 'Crystal growth and Design'
_journal_page_first 1299
_journal_paper_doi 10.1021/acs.cgd.8b01694
_journal_volume 19
_journal_year 2019
_chemical_formula_moiety '2(C2 F3 O2), H2 O, C12 H14 N10'
_chemical_formula_sum 'C16 H16 F6 N10 O5'
_chemical_formula_weight 542.39
_chemical_name_common
;
 2,4-diamino-6-[4-(4,6-diamino-1,3,5-triazin-5-ium-2-yl)pyridin-2-yl]
-1,3,5-triazin-1-ium bis(trifluoroacetate) monohydrate
;
_chemical_name_systematic
;
 2,4-diamino-6-[4-(4,6-diamino-1,3,5-triazin-5-ium-2-yl)pyridin-2-yl]
-1,3,5-triazin-1-ium bis(trifluoroacetate) monohydrate
;
_space_group_crystal_system triclinic
_space_group_IT_number 2
_space_group_name_Hall '-P 1'
_space_group_name_H-M_alt 'P -1'
_atom_sites_solution_hydrogens difmap
_atom_sites_solution_primary dual
_audit_creation_date 2018-01-24
_audit_creation_method
;
Olex2 1.2
(compiled 2017.08.10 svn.r3458 for OlexSys, GUI svn.r5381)
;
_cell_angle_alpha 98.3040(10)
_cell_angle_beta 92.0580(10)
_cell_angle_gamma 108.0350(10)
_cell_formula_units_Z 2
_cell_length_a 7.9895(2)
_cell_length_b 11.8900(4)
_cell_length_c 12.1530(4)
_cell_measurement_reflns_used 9917
_cell_measurement_temperature 150
_cell_measurement_theta_max 60.730
_cell_measurement_theta_min 3.210
_cell_volume 1082.25(6)
_computing_cell_refinement
;
SAINT (2013) V8.37A; Integration Software for Single Crystal Data. 
Bruker AXS Inc., Madison, WI 53719-1173.
;
_computing_data_collection
;
APEX 2 (2013) Bruker AXS Inc., Madison, WI 53719-1173.
;
_computing_data_reduction
;
SAINT (2013) V8.37A; Integration Software for Single Crystal Data. 
Bruker AXS Inc., Madison, WI 53719-1173.'
;
_computing_molecular_graphics 'Olex2 (Dolomanov et al., 2009)'
_computing_publication_material 'Olex2 (Dolomanov et al., 2009)'
_computing_structure_refinement 'XL (Sheldrick, 2008)'
_computing_structure_solution 'XT (Sheldrick, 2015)'
_diffrn_ambient_temperature 150
_diffrn_detector 'CMOS Area detector'
_diffrn_detector_area_resol_mean 10.24
_diffrn_detector_type 'Bruker Photon 100 CMOS Detector'
_diffrn_measured_fraction_theta_full 0.990
_diffrn_measured_fraction_theta_max 0.987
_diffrn_measurement_device 'k-geometry diffractometer'
_diffrn_measurement_device_type 'Bruker Venture Metaljet'
_diffrn_measurement_method '\w and \f scans'
_diffrn_radiation_collimation 'Focusing mirrors'
_diffrn_radiation_monochromator 'Helios MX Mirror Optics'
_diffrn_radiation_probe x-ray
_diffrn_radiation_type GaK\a
_diffrn_radiation_wavelength 1.34139
_diffrn_reflns_av_R_equivalents 0.0326
_diffrn_reflns_av_unetI/netI 0.0235
_diffrn_reflns_Laue_measured_fraction_full 0.990
_diffrn_reflns_Laue_measured_fraction_max 0.987
_diffrn_reflns_limit_h_max 10
_diffrn_reflns_limit_h_min -10
_diffrn_reflns_limit_k_max 15
_diffrn_reflns_limit_k_min -15
_diffrn_reflns_limit_l_max 15
_diffrn_reflns_limit_l_min -15
_diffrn_reflns_number 25604
_diffrn_reflns_point_group_measured_fraction_full 0.990
_diffrn_reflns_point_group_measured_fraction_max 0.987
_diffrn_reflns_theta_full 53.594
_diffrn_reflns_theta_max 60.699
_diffrn_reflns_theta_min 3.209
_diffrn_source 'Metal Jet'
_diffrn_source_target Ga
_diffrn_source_type 'Gallium Liquid Metal Jet Source'
_exptl_absorpt_coefficient_mu 0.908
_exptl_absorpt_correction_T_max 0.7519
_exptl_absorpt_correction_T_min 0.6902
_exptl_absorpt_correction_type multi-scan
_exptl_absorpt_process_details
;
SADABS-2016/2 (Bruker,2016/2) was used for absorption correction. 
wR2(int) was 0.1248 before and 0.0560 after correction. 
The Ratio of minimum to maximum transmission is 0.9179. 
The \l/2 correction factor is Not present.'
;
_exptl_crystal_colour 'clear light colourless'
_exptl_crystal_colour_lustre clear
_exptl_crystal_colour_modifier light
_exptl_crystal_colour_primary colourless
_exptl_crystal_density_diffrn 1.664
_exptl_crystal_description Plate
_exptl_crystal_F_000 552
_exptl_crystal_recrystallization_method
;
The material was recrystallised from a mixture of
TFA and MeOH by slow evaporation'
;
_exptl_crystal_size_max 0.22
_exptl_crystal_size_mid 0.13
_exptl_crystal_size_min 0.08
_refine_diff_density_max 0.378
_refine_diff_density_min -0.317
_refine_diff_density_rms 0.053
_refine_ls_extinction_coef 0.0037(4)
_refine_ls_extinction_expression Fc^*^=kFc[1+0.001xFc^2^\l^3^/sin(2\q)]^-1/4^
_refine_ls_extinction_method 'SHELXL-2018/1 (Sheldrick 2018)'
_refine_ls_goodness_of_fit_ref 1.040
_refine_ls_hydrogen_treatment refall
_refine_ls_matrix_type full
_refine_ls_number_parameters 399
_refine_ls_number_reflns 4936
_refine_ls_number_restraints 0
_refine_ls_restrained_S_all 1.040
_refine_ls_R_factor_all 0.0561
_refine_ls_R_factor_gt 0.0424
_refine_ls_shift/su_max 0.000
_refine_ls_shift/su_mean 0.000
_refine_ls_structure_factor_coef Fsqd
_refine_ls_weighting_details 'w=1/[\s^2^(Fo^2^)+(0.0444P)^2^+0.7933P] where P=(Fo^2^+2Fc^2^)/3'
_refine_ls_weighting_scheme calc
_refine_ls_wR_factor_gt 0.1009
_refine_ls_wR_factor_ref 0.1100
_reflns_Friedel_coverage 0.000
_reflns_Friedel_fraction_full .
_reflns_Friedel_fraction_max .
_reflns_number_gt 4000
_reflns_number_total 4936
_reflns_threshold_expression 'I > 2\s(I)'
_cod_data_source_file 4_bipydat13.cif
_cod_data_source_block bipydat13
_cod_database_code 4517259

loop_
_space_group_symop_id
_space_group_symop_operation_xyz
1 'x, y, z'
2 '-x, -y, -z'

loop_
_atom_site_label
_atom_site_type_symbol
_atom_site_fract_x
_atom_site_fract_y
_atom_site_fract_z
_atom_site_U_iso_or_equiv
_atom_site_adp_type
_atom_site_occupancy
_atom_site_site_symmetry_order
_atom_site_calc_flag
_atom_site_refinement_flags_posn
_atom_site_refinement_flags_adp
_atom_site_refinement_flags_occupancy
_atom_site_disorder_assembly
_atom_site_disorder_group
F1 F 0.20251(19) 0.93078(11) 1.02769(9) 0.0486(3) Uani 1 1 d . . . . .
F2 F 0.1126(2) 1.01256(14) 0.90040(12) 0.0623(4) Uani 1 1 d . . . . .
F3 F 0.3883(2) 1.04887(11) 0.93904(11) 0.0546(4) Uani 1 1 d . . . . .
O1 O 0.15701(18) 0.75441(11) 0.85792(10) 0.0317(3) Uani 1 1 d . . . . .
O2 O 0.2893(2) 0.88617(11) 0.74893(11) 0.0374(3) Uani 1 1 d . . . . .
C13 C 0.2262(2) 0.85628(16) 0.83671(14) 0.0264(4) Uani 1 1 d . . . . .
C14 C 0.2331(3) 0.96269(17) 0.92770(16) 0.0353(4) Uani 1 1 d . . . . .
F4 F -0.26086(17) 0.07465(12) 0.67422(14) 0.0592(4) Uani 1 1 d . . . . .
F5 F -0.02423(17) 0.03136(11) 0.64477(13) 0.0538(4) Uani 1 1 d . . . . .
F6 F -0.1480(2) 0.09424(14) 0.51876(12) 0.0644(4) Uani 1 1 d . . . . .
O3 O -0.07901(16) 0.31243(11) 0.65700(11) 0.0307(3) Uani 1 1 d . . . . .
O4 O 0.14066(16) 0.25875(11) 0.73176(10) 0.0292(3) Uani 1 1 d . . . . .
C15 C -0.0025(2) 0.24090(15) 0.67598(14) 0.0251(4) Uani 1 1 d . . . . .
C16 C -0.1071(3) 0.10881(18) 0.62801(18) 0.0365(4) Uani 1 1 d . . . . .
O5 O 0.37217(17) 1.11803(12) 0.69659(11) 0.0287(3) Uani 1 1 d . . . . .
H5C H 0.332(3) 1.046(3) 0.708(2) 0.051(7) Uiso 1 1 d . . . . .
H5D H 0.288(3) 1.150(2) 0.708(2) 0.050(7) Uiso 1 1 d . . . . .
N1 N 0.81298(18) 0.49317(13) -0.07551(11) 0.0230(3) Uani 1 1 d . . . . .
N2 N 0.72581(18) 0.53483(12) 0.10480(11) 0.0205(3) Uani 1 1 d . . . . .
H2 H 0.747(3) 0.5850(18) 0.1666(17) 0.023(5) Uiso 1 1 d . . . . .
N3 N 0.57375(18) 0.34989(12) -0.00343(11) 0.0221(3) Uani 1 1 d . . . . .
N4 N 0.9365(2) 0.67901(13) 0.03194(13) 0.0261(3) Uani 1 1 d . . . . .
H4A H 1.003(3) 0.701(2) -0.022(2) 0.040(6) Uiso 1 1 d . . . . .
H4B H 0.939(3) 0.727(2) 0.0941(19) 0.031(5) Uiso 1 1 d . . . . .
N5 N 0.6652(2) 0.30831(14) -0.17596(12) 0.0259(3) Uani 1 1 d . . . . .
H5A H 0.730(3) 0.330(2) -0.2310(19) 0.036(6) Uiso 1 1 d . . . . .
H5B H 0.577(3) 0.242(2) -0.1852(19) 0.038(6) Uiso 1 1 d . . . . .
N6 N 0.22465(18) 0.49770(12) 0.51567(11) 0.0209(3) Uani 1 1 d . . . . .
N7 N 0.30735(19) 0.70128(12) 0.59681(11) 0.0223(3) Uani 1 1 d . . . . .
H7 H 0.293(3) 0.759(2) 0.649(2) 0.040(6) Uiso 1 1 d . . . . .
N8 N 0.43193(18) 0.64806(12) 0.43338(11) 0.0217(3) Uani 1 1 d . . . . .
N9 N 0.11214(19) 0.55660(14) 0.67843(12) 0.0233(3) Uani 1 1 d . . . . .
H9A H 0.051(3) 0.481(2) 0.6738(19) 0.040(6) Uiso 1 1 d . . . . .
H9B H 0.114(3) 0.6191(19) 0.7330(18) 0.029(5) Uiso 1 1 d . . . . .
N10 N 0.5062(2) 0.84501(13) 0.51638(13) 0.0284(3) Uani 1 1 d . . . . .
H10A H 0.561(3) 0.8633(19) 0.4572(19) 0.030(5) Uiso 1 1 d . . . . .
H10B H 0.496(3) 0.899(2) 0.568(2) 0.039(6) Uiso 1 1 d . . . . .
C1 C 0.3514(2) 0.44234(14) 0.34792(13) 0.0195(3) Uani 1 1 d . . . . .
C2 C 0.2484(2) 0.32244(15) 0.34072(14) 0.0242(3) Uani 1 1 d . . . . .
H2A H 0.167(3) 0.2983(18) 0.3961(17) 0.027(5) Uiso 1 1 d . . . . .
C3 C 0.2638(2) 0.23768(16) 0.25362(15) 0.0272(4) Uani 1 1 d . . . . .
H3 H 0.195(3) 0.158(2) 0.2479(18) 0.033(5) Uiso 1 1 d . . . . .
C4 C 0.3790(2) 0.27142(15) 0.17324(14) 0.0241(3) Uani 1 1 d . . . . .
H4 H 0.386(3) 0.216(2) 0.1122(19) 0.035(6) Uiso 1 1 d . . . . .
C5 C 0.4834(2) 0.39150(14) 0.17992(13) 0.0199(3) Uani 1 1 d . . . . .
C6 C 0.4707(2) 0.47627(14) 0.26822(13) 0.0198(3) Uani 1 1 d . . . . .
H6 H 0.540(3) 0.5570(19) 0.2729(17) 0.031(5) Uiso 1 1 d . . . . .
C7 C 0.5991(2) 0.42481(14) 0.08971(13) 0.0197(3) Uani 1 1 d . . . . .
C8 C 0.6871(2) 0.38591(15) -0.08343(13) 0.0216(3) Uani 1 1 d . . . . .
C9 C 0.8262(2) 0.56826(15) 0.01861(13) 0.0208(3) Uani 1 1 d . . . . .
C10 C 0.3341(2) 0.53506(14) 0.43836(13) 0.0193(3) Uani 1 1 d . . . . .
C11 C 0.4147(2) 0.73112(14) 0.51425(13) 0.0218(3) Uani 1 1 d . . . . .
C12 C 0.2132(2) 0.58372(14) 0.59623(13) 0.0204(3) Uani 1 1 d . . . . .

loop_
_atom_site_aniso_label
_atom_site_aniso_U_11
_atom_site_aniso_U_22
_atom_site_aniso_U_33
_atom_site_aniso_U_23
_atom_site_aniso_U_13
_atom_site_aniso_U_12
F1 0.0724(9) 0.0411(7) 0.0256(6) -0.0011(5) 0.0190(6) 0.0097(6)
F2 0.0850(11) 0.0646(9) 0.0563(9) 0.0015(7) 0.0189(8) 0.0535(9)
F3 0.0680(9) 0.0352(7) 0.0395(7) -0.0063(5) 0.0085(6) -0.0087(6)
O1 0.0404(7) 0.0241(6) 0.0275(6) 0.0025(5) 0.0122(5) 0.0055(5)
O2 0.0594(9) 0.0240(6) 0.0293(7) 0.0036(5) 0.0212(6) 0.0125(6)
C13 0.0281(9) 0.0252(9) 0.0248(8) 0.0003(7) 0.0062(7) 0.0082(7)
C14 0.0447(11) 0.0295(10) 0.0281(9) -0.0007(8) 0.0113(8) 0.0083(8)
F4 0.0356(7) 0.0353(7) 0.0922(11) -0.0064(7) 0.0176(7) -0.0034(5)
F5 0.0417(7) 0.0249(6) 0.0888(11) -0.0060(6) -0.0073(7) 0.0101(5)
F6 0.0771(10) 0.0612(9) 0.0436(8) -0.0261(7) -0.0156(7) 0.0237(8)
O3 0.0284(6) 0.0264(6) 0.0378(7) 0.0059(5) 0.0093(5) 0.0083(5)
O4 0.0294(6) 0.0263(6) 0.0275(6) -0.0036(5) 0.0005(5) 0.0061(5)
C15 0.0253(8) 0.0244(8) 0.0226(8) -0.0008(6) 0.0097(6) 0.0048(7)
C16 0.0310(10) 0.0311(10) 0.0438(11) -0.0072(8) -0.0007(8) 0.0111(8)
O5 0.0285(7) 0.0230(6) 0.0335(7) 0.0061(5) 0.0078(5) 0.0055(5)
N1 0.0250(7) 0.0249(7) 0.0178(6) 0.0013(5) 0.0023(5) 0.0071(6)
N2 0.0235(7) 0.0190(7) 0.0159(6) -0.0018(5) 0.0023(5) 0.0041(5)
N3 0.0231(7) 0.0225(7) 0.0189(6) -0.0009(5) 0.0023(5) 0.0063(5)
N4 0.0318(8) 0.0222(7) 0.0201(7) 0.0007(6) 0.0066(6) 0.0034(6)
N5 0.0272(8) 0.0270(8) 0.0194(7) -0.0017(6) 0.0053(6) 0.0049(6)
N6 0.0223(7) 0.0212(7) 0.0181(6) 0.0013(5) 0.0033(5) 0.0062(5)
N7 0.0288(7) 0.0193(7) 0.0179(6) -0.0002(5) 0.0056(5) 0.0075(6)
N8 0.0258(7) 0.0201(7) 0.0188(6) 0.0017(5) 0.0044(5) 0.0069(5)
N9 0.0252(7) 0.0224(7) 0.0205(7) 0.0008(6) 0.0059(5) 0.0059(6)
N10 0.0390(9) 0.0199(7) 0.0233(8) 0.0004(6) 0.0096(6) 0.0058(6)
C1 0.0206(7) 0.0204(8) 0.0173(7) 0.0007(6) 0.0004(6) 0.0073(6)
C2 0.0244(8) 0.0243(8) 0.0226(8) 0.0031(6) 0.0049(6) 0.0058(7)
C3 0.0293(9) 0.0187(8) 0.0287(9) 0.0001(7) 0.0055(7) 0.0019(7)
C4 0.0275(8) 0.0211(8) 0.0207(8) -0.0031(6) 0.0028(6) 0.0061(7)
C5 0.0201(7) 0.0212(8) 0.0186(7) 0.0021(6) 0.0016(6) 0.0072(6)
C6 0.0212(7) 0.0192(8) 0.0181(7) 0.0012(6) 0.0003(6) 0.0062(6)
C7 0.0208(7) 0.0204(7) 0.0184(7) 0.0004(6) 0.0001(6) 0.0086(6)
C8 0.0213(8) 0.0250(8) 0.0188(7) 0.0016(6) 0.0009(6) 0.0086(6)
C9 0.0216(7) 0.0225(8) 0.0188(7) 0.0034(6) 0.0003(6) 0.0078(6)
C10 0.0190(7) 0.0209(8) 0.0180(7) 0.0024(6) 0.0004(6) 0.0066(6)
C11 0.0244(8) 0.0209(8) 0.0191(7) 0.0016(6) 0.0012(6) 0.0068(6)
C12 0.0199(7) 0.0218(8) 0.0199(7) 0.0026(6) 0.0013(6) 0.0076(6)

loop_
_atom_type_symbol
_atom_type_description
_atom_type_scat_dispersion_real
_atom_type_scat_dispersion_imag
_atom_type_scat_source
C C 0.0140 0.0070 'International Tables Vol C Tables 4.2.6.8 and 6.1.1.4'
H H 0.0000 0.0000 'International Tables Vol C Tables 4.2.6.8 and 6.1.1.4'
F F 0.0580 0.0410 'International Tables Vol C Tables 4.2.6.8 and 6.1.1.4'
N N 0.0250 0.0140 'International Tables Vol C Tables 4.2.6.8 and 6.1.1.4'
O O 0.0390 0.0250 'International Tables Vol C Tables 4.2.6.8 and 6.1.1.4'

loop_
_geom_angle_atom_site_label_1
_geom_angle_atom_site_label_2
_geom_angle_atom_site_label_3
_geom_angle
_geom_angle_site_symmetry_1
_geom_angle_site_symmetry_3
O1 C13 O2 128.55(16) . .
O1 C13 C14 117.31(15) . .
O2 C13 C14 114.12(15) . .
F1 C14 C13 112.87(16) . .
F2 C14 F1 107.84(16) . .
F2 C14 C13 109.98(17) . .
F3 C14 F1 107.28(17) . .
F3 C14 F2 106.30(17) . .
F3 C14 C13 112.26(16) . .
O3 C15 O4 129.85(16) . .
O3 C15 C16 113.76(16) . .
O4 C15 C16 116.30(16) . .
F4 C16 C15 110.30(15) . .
F5 C16 F4 106.71(18) . .
F5 C16 F6 107.29(16) . .
F5 C16 C15 114.44(16) . .
F6 C16 F4 106.18(17) . .
F6 C16 C15 111.49(17) . .
H5C O5 H5D 107(2) . .
C9 N1 C8 115.62(14) . .
C7 N2 H2 123.2(13) . .
C7 N2 C9 119.07(14) . .
C9 N2 H2 117.7(13) . .
C7 N3 C8 116.05(14) . .
H4A N4 H4B 124(2) . .
C9 N4 H4A 118.3(15) . .
C9 N4 H4B 118.2(14) . .
H5A N5 H5B 121(2) . .
C8 N5 H5A 118.5(14) . .
C8 N5 H5B 119.5(15) . .
C10 N6 C12 115.45(14) . .
C11 N7 H7 120.4(15) . .
C11 N7 C12 119.35(14) . .
C12 N7 H7 120.2(15) . .
C11 N8 C10 115.49(14) . .
H9A N9 H9B 128(2) . .
C12 N9 H9A 115.6(15) . .
C12 N9 H9B 116.5(13) . .
H10A N10 H10B 122(2) . .
C11 N10 H10A 116.9(14) . .
C11 N10 H10B 120.5(16) . .
C2 C1 C10 120.84(14) . .
C6 C1 C2 119.88(15) . .
C6 C1 C10 119.27(14) . .
C1 C2 H2A 120.3(12) . .
C3 C2 C1 119.79(15) . .
C3 C2 H2A 120.0(12) . .
C2 C3 H3 120.4(13) . .
C4 C3 C2 120.46(16) . .
C4 C3 H3 119.2(13) . .
C3 C4 H4 121.2(13) . .
C3 C4 C5 120.16(15) . .
C5 C4 H4 118.6(13) . .
C4 C5 C7 118.48(14) . .
C6 C5 C4 119.52(15) . .
C6 C5 C7 121.96(14) . .
C1 C6 H6 119.9(13) . .
C5 C6 C1 120.15(15) . .
C5 C6 H6 119.9(13) . .
N2 C7 C5 119.19(14) . .
N3 C7 N2 121.75(14) . .
N3 C7 C5 119.02(14) . .
N1 C8 N3 125.60(14) . .
N5 C8 N1 118.45(15) . .
N5 C8 N3 115.93(15) . .
N1 C9 N2 121.63(15) . .
N4 C9 N1 120.63(15) . .
N4 C9 N2 117.73(15) . .
N6 C10 N8 127.14(15) . .
N6 C10 C1 117.15(14) . .
N8 C10 C1 115.71(14) . .
N8 C11 N7 121.43(15) . .
N10 C11 N7 118.72(15) . .
N10 C11 N8 119.83(15) . .
N6 C12 N7 121.13(14) . .
N9 C12 N6 120.58(15) . .
N9 C12 N7 118.28(15) . .

loop_
_geom_bond_atom_site_label_1
_geom_bond_atom_site_label_2
_geom_bond_distance
_geom_bond_site_symmetry_2
F1 C14 1.333(2) .
F2 C14 1.332(3) .
F3 C14 1.329(2) .
O1 C13 1.235(2) .
O2 C13 1.247(2) .
C13 C14 1.541(2) .
F4 C16 1.340(2) .
F5 C16 1.323(2) .
F6 C16 1.329(3) .
O3 C15 1.232(2) .
O4 C15 1.251(2) .
C15 C16 1.547(3) .
O5 H5C 0.85(3) .
O5 H5D 0.87(3) .
N1 C8 1.345(2) .
N1 C9 1.325(2) .
N2 H2 0.86(2) .
N2 C7 1.366(2) .
N2 C9 1.372(2) .
N3 C7 1.302(2) .
N3 C8 1.376(2) .
N4 H4A 0.88(2) .
N4 H4B 0.88(2) .
N4 C9 1.322(2) .
N5 H5A 0.88(2) .
N5 H5B 0.87(2) .
N5 C8 1.316(2) .
N6 C10 1.335(2) .
N6 C12 1.337(2) .
N7 H7 0.90(2) .
N7 C11 1.358(2) .
N7 C12 1.366(2) .
N8 C10 1.340(2) .
N8 C11 1.332(2) .
N9 H9A 0.87(2) .
N9 H9B 0.92(2) .
N9 C12 1.321(2) .
N10 H10A 0.88(2) .
N10 H10B 0.85(2) .
N10 C11 1.321(2) .
C1 C2 1.396(2) .
C1 C6 1.396(2) .
C1 C10 1.483(2) .
C2 H2A 0.96(2) .
C2 C3 1.389(2) .
C3 H3 0.93(2) .
C3 C4 1.383(2) .
C4 H4 0.94(2) .
C4 C5 1.402(2) .
C5 C6 1.392(2) .
C5 C7 1.478(2) .
C6 H6 0.94(2) .

loop_
_geom_hbond_atom_site_label_D
_geom_hbond_atom_site_label_H
_geom_hbond_atom_site_label_A
_geom_hbond_distance_DH
_geom_hbond_distance_HA
_geom_hbond_distance_DA
_geom_hbond_angle_DHA
_geom_hbond_site_symmetry_A
_geom_hbond_publ_flag
O5 H5C O2 0.85(3) 1.97(3) 2.8017(19) 168(2) . yes
O5 H5D F5 0.87(3) 2.49(3) 3.0228(18) 121(2) 1_565 yes
O5 H5D O4 0.87(3) 2.01(3) 2.8582(19) 166(2) 1_565 yes
N2 H2 O4 0.86(2) 2.00(2) 2.8153(18) 156.3(18) 2_666 yes
N4 H4A O1 0.88(2) 1.99(2) 2.8665(19) 178(2) 1_654 yes
N4 H4B O4 0.88(2) 2.23(2) 2.995(2) 146.0(19) 2_666 yes
N5 H5A O3 0.88(2) 2.12(2) 2.9265(19) 152(2) 1_654 yes
N5 H5B O5 0.87(2) 2.15(2) 2.906(2) 144(2) 1_544 yes
N7 H7 O2 0.90(2) 1.81(2) 2.7042(19) 173(2) . yes
N9 H9A O3 0.87(2) 1.93(2) 2.799(2) 177(2) . yes
N9 H9B O1 0.92(2) 1.98(2) 2.8911(19) 170.8(19) . yes
N10 H10A O5 0.88(2) 1.99(2) 2.843(2) 166(2) 2_676 yes
N10 H10B F4 0.85(2) 2.52(2) 3.112(2) 127.6(19) 1_665 yes

loop_
_geom_torsion_atom_site_label_1
_geom_torsion_atom_site_label_2
_geom_torsion_atom_site_label_3
_geom_torsion_atom_site_label_4
_geom_torsion
_geom_torsion_site_symmetry_1
_geom_torsion_site_symmetry_2
_geom_torsion_site_symmetry_3
_geom_torsion_site_symmetry_4
O1 C13 C14 F1 15.7(3) . . . .
O1 C13 C14 F2 -104.8(2) . . . .
O1 C13 C14 F3 137.06(18) . . . .
O2 C13 C14 F1 -165.92(17) . . . .
O2 C13 C14 F2 73.6(2) . . . .
O2 C13 C14 F3 -44.5(2) . . . .
O3 C15 C16 F4 -61.7(2) . . . .
O3 C15 C16 F5 178.03(17) . . . .
O3 C15 C16 F6 56.0(2) . . . .
O4 C15 C16 F4 115.14(18) . . . .
O4 C15 C16 F5 -5.2(2) . . . .
O4 C15 C16 F6 -127.16(17) . . . .
C1 C2 C3 C4 -0.8(3) . . . .
C2 C1 C6 C5 1.8(2) . . . .
C2 C1 C10 N6 4.1(2) . . . .
C2 C1 C10 N8 -176.26(15) . . . .
C2 C3 C4 C5 0.9(3) . . . .
C3 C4 C5 C6 0.3(3) . . . .
C3 C4 C5 C7 -177.36(16) . . . .
C4 C5 C6 C1 -1.7(2) . . . .
C4 C5 C7 N2 -167.42(15) . . . .
C4 C5 C7 N3 14.7(2) . . . .
C6 C1 C2 C3 -0.6(2) . . . .
C6 C1 C10 N6 -176.89(14) . . . .
C6 C1 C10 N8 2.7(2) . . . .
C6 C5 C7 N2 15.0(2) . . . .
C6 C5 C7 N3 -162.85(15) . . . .
C7 N2 C9 N1 -5.4(2) . . . .
C7 N2 C9 N4 174.02(15) . . . .
C7 N3 C8 N1 -4.0(2) . . . .
C7 N3 C8 N5 177.71(15) . . . .
C7 C5 C6 C1 175.90(14) . . . .
C8 N1 C9 N2 4.3(2) . . . .
C8 N1 C9 N4 -175.08(15) . . . .
C8 N3 C7 N2 2.8(2) . . . .
C8 N3 C7 C5 -179.37(14) . . . .
C9 N1 C8 N3 0.4(2) . . . .
C9 N1 C8 N5 178.65(15) . . . .
C9 N2 C7 N3 1.5(2) . . . .
C9 N2 C7 C5 -176.25(14) . . . .
C10 N6 C12 N7 0.6(2) . . . .
C10 N6 C12 N9 -178.40(15) . . . .
C10 N8 C11 N7 1.3(2) . . . .
C10 N8 C11 N10 179.89(15) . . . .
C10 C1 C2 C3 178.37(16) . . . .
C10 C1 C6 C5 -177.18(14) . . . .
C11 N7 C12 N6 -0.2(2) . . . .
C11 N7 C12 N9 178.79(15) . . . .
C11 N8 C10 N6 -1.0(2) . . . .
C11 N8 C10 C1 179.46(14) . . . .
C12 N6 C10 N8 0.0(2) . . . .
C12 N6 C10 C1 179.61(13) . . . .
C12 N7 C11 N8 -0.8(2) . . . .
C12 N7 C11 N10 -179.41(15) . . . .

_cod_database_fobs_code 4517259
